data_7248536
loop_
_publ_author_name
'Tian, Fanyu'
'Xia, Mengyuan'
'Wang, Hao'
'Zhang, Bingrui'
'Ding, Zhenfeng'
'Rong, Xiaoyi'
'Zhu, Bingqing'
'Mei, Xuefeng'

_publ_section_title
;
 New solid forms of tetrahydrocurcumin with improved solubility
;
_journal_issue 24
_journal_name_full CrystEngComm
_journal_page_first 3232
_journal_page_last 3239
_journal_paper_doi 10.1039/D4CE00259H
_journal_volume 26
_journal_year 2024
_chemical_formula_moiety 'C5 H11 N O2, C21 H24 O6'
_chemical_formula_sum 'C26 H35 N O8'
_chemical_formula_weight 489.55
_space_group_crystal_system monoclinic
_space_group_IT_number 14
_space_group_name_Hall '-P 2ybc'
_space_group_name_H-M_alt 'P 1 21/c 1'
_atom_sites_solution_hydrogens geom
_atom_sites_solution_primary iterative
_audit_creation_date 2024-02-21
_audit_creation_method
;
Olex2 1.2
(compiled 2018.05.29 svn.r3508 for OlexSys, GUI svn.r5506)
;
_audit_update_record
;
2024-02-21 deposited with the CCDC.	2024-04-24 downloaded from the CCDC.
;
_cell_angle_alpha 90
_cell_angle_beta 96.512(5)
_cell_angle_gamma 90
_cell_formula_units_Z 4
_cell_length_a 15.254(3)
_cell_length_b 7.9952(14)
_cell_length_c 20.500(3)
_cell_measurement_reflns_used 4171
_cell_measurement_temperature 170
_cell_measurement_theta_max 22.807
_cell_measurement_theta_min 2.280
_cell_volume 2484.0(7)
_computing_cell_refinement 'SAINT V8.40A (?, 2016)'
_computing_data_reduction 'SAINT V8.40A (?, 2016)'
_computing_molecular_graphics 'Olex2 (Dolomanov et al., 2009)'
_computing_publication_material 'Olex2 (Dolomanov et al., 2009)'
_computing_structure_refinement 'ShelXL (Sheldrick, 2015)'
_computing_structure_solution 'olex2.solve (Bourhis et al., 2015)'
_diffrn_ambient_temperature 170.0
_diffrn_measured_fraction_theta_full 0.998
_diffrn_measured_fraction_theta_max 0.994
_diffrn_measurement_device_type 'Bruker APEX-II CCD'
_diffrn_measurement_method '\f and \w scans'
_diffrn_radiation_type MoK\a
_diffrn_radiation_wavelength 0.71073
_diffrn_reflns_av_R_equivalents 0.0955
_diffrn_reflns_av_unetI/netI 0.1102
_diffrn_reflns_Laue_measured_fraction_full 0.998
_diffrn_reflns_Laue_measured_fraction_max 0.994
_diffrn_reflns_limit_h_max 19
_diffrn_reflns_limit_h_min -18
_diffrn_reflns_limit_k_max 10
_diffrn_reflns_limit_k_min -9
_diffrn_reflns_limit_l_max 25
_diffrn_reflns_limit_l_min -24
_diffrn_reflns_number 17294
_diffrn_reflns_point_group_measured_fraction_full 0.998
_diffrn_reflns_point_group_measured_fraction_max 0.994
_diffrn_reflns_theta_full 25.242
_diffrn_reflns_theta_max 26.413
_diffrn_reflns_theta_min 2.000
_diffrn_standards_number 0
_exptl_absorpt_coefficient_mu 0.097
_exptl_absorpt_correction_T_max 0.7454
_exptl_absorpt_correction_T_min 0.4469
_exptl_absorpt_correction_type multi-scan
_exptl_absorpt_process_details
'SADABS-2016/2 (Bruker,2016/2) was used for absorption correction. wR2(int) was 0.1305 before and 0.0774 after correction. The Ratio of minimum to maximum transmission is 0.5995. The \l/2 correction factor is Not present.'
_exptl_crystal_colour colourless
_exptl_crystal_colour_primary colourless
_exptl_crystal_density_diffrn 1.309
_exptl_crystal_description block
_exptl_crystal_F_000 1048
_exptl_crystal_size_max 0.12
_exptl_crystal_size_mid 0.08
_exptl_crystal_size_min 0.06
_refine_diff_density_max 0.423
_refine_diff_density_min -0.322
_refine_diff_density_rms 0.070
_refine_ls_extinction_method none
_refine_ls_goodness_of_fit_ref 1.039
_refine_ls_hydrogen_treatment constr
_refine_ls_matrix_type full
_refine_ls_number_parameters 324
_refine_ls_number_reflns 5068
_refine_ls_number_restraints 0
_refine_ls_restrained_S_all 1.039
_refine_ls_R_factor_all 0.1791
_refine_ls_R_factor_gt 0.0871
_refine_ls_shift/su_max 0.000
_refine_ls_shift/su_mean 0.000
_refine_ls_structure_factor_coef Fsqd
_refine_ls_weighting_details 'w=1/[\s^2^(Fo^2^)+(0.0455P)^2^+5.8189P] where P=(Fo^2^+2Fc^2^)/3'
_refine_ls_weighting_scheme calc
_refine_ls_wR_factor_gt 0.1623
_refine_ls_wR_factor_ref 0.2048
_reflns_Friedel_coverage 0.000
_reflns_number_gt 2752
_reflns_number_total 5068
_reflns_threshold_expression 'I > 2\s(I)'
_cod_data_source_file d4ce00259h2.cif
_cod_data_source_block mo_20240325_0m
_cod_depositor_comments 'Adding full bibliography for 7248532--7248536.cif.'
_cod_database_code 7248536
_shelx_shelxl_version_number 2018/3
_shelx_space_group_comment
;
The symmetry employed for this shelxl refinement is uniquely defined
by the following loop, which should always be used as a source of
symmetry information in preference to the above space-group names.
They are only intended as comments.
;
_shelx_estimated_absorpt_t_max 0.994
_shelx_estimated_absorpt_t_min 0.988
_olex2_refinement_description
;
1. Fixed Uiso
 At 1.2 times of:
  All C(H) groups, All C(H,H) groups
 At 1.5 times of:
  All C(H,H,H) groups, All O(H) groups
2.a Secondary CH2 refined with riding coordinates:
 C2(H2a,H2b), C24(H24a,H24b), C7(H7a,H7b), C1(H1a,H1b), C6(H6a,H6b)
2.b Aromatic/amide H refined with riding coordinates:
 C12(H12), C4(H4a), C13(H13), C20(H20), C9(H9), C19(H19), C16(H16)
2.c Idealised Me refined as rotating group:
 C25(H25a,H25b,H25c), C14(H14a,H14b,H14c), C23(H23a,H23b,H23c), C21(H21a,H21b,
 H21c), C22(H22a,H22b,H22c)
2.d Idealised tetrahedral OH refined as rotating group:
 O4(H4), O6(H6), O1(H1)
;
_olex2_submission_special_instructions 'No special instructions were received'

loop_
_space_group_symop_operation_xyz
'x, y, z'
'-x, y+1/2, -z+1/2'
'-x, -y, -z'
'x, -y-1/2, z-1/2'

loop_
_atom_site_label
_atom_site_type_symbol
_atom_site_fract_x
_atom_site_fract_y
_atom_site_fract_z
_atom_site_U_iso_or_equiv
_atom_site_adp_type
_atom_site_occupancy
_atom_site_site_symmetry_order
_atom_site_calc_flag
_atom_site_refinement_flags_posn
_atom_site_refinement_flags_adp
_atom_site_refinement_flags_occupancy
_atom_site_disorder_assembly
_atom_site_disorder_group
O7 O 0.1284(2) 0.6067(4) 0.63210(14) 0.0405(8) Uani 1 1 d . . . . .
O3 O 0.77246(19) 1.2409(4) 0.47615(13) 0.0384(8) Uani 1 1 d . . . . .
O4 O 0.7326(2) 1.1760(4) 0.34878(13) 0.0412(8) Uani 1 1 d . . . . .
H4 H 0.774755 1.230189 0.368490 0.062 Uiso 1 1 calc GR . . . .
O5 O 0.0958(2) 0.7055(4) 0.80729(14) 0.0405(8) Uani 1 1 d . . . . .
O6 O 0.0391(2) 0.4289(4) 0.85460(16) 0.0433(8) Uani 1 1 d . . . . .
H6 H 0.028030 0.335489 0.870502 0.065 Uiso 1 1 calc GR . . . .
O8 O -0.0100(2) 0.6488(4) 0.58588(15) 0.0492(9) Uani 1 1 d . . . . .
O1 O 0.6304(2) 0.4133(4) 0.62297(17) 0.0505(9) Uani 1 1 d . . . . .
H1 H 0.611572 0.367428 0.655510 0.076 Uiso 1 1 calc GR . . . .
O2 O 0.5288(2) 0.3553(4) 0.70763(15) 0.0483(9) Uani 1 1 d . . . . .
N1 N 0.1198(2) 0.2630(4) 0.58792(16) 0.0301(8) Uani 1 1 d . . . . .
C17 C 0.1530(3) 0.5722(5) 0.80919(19) 0.0307(10) Uani 1 1 d . . . . .
C12 C 0.6238(3) 0.9783(6) 0.3726(2) 0.0389(11) Uani 1 1 d . . . . .
H12 H 0.607274 0.961804 0.326984 0.047 Uiso 1 1 calc R . . . .
C11 C 0.6890(3) 1.0922(5) 0.3936(2) 0.0353(10) Uani 1 1 d . . . . .
C8 C 0.6051(3) 0.9072(6) 0.4843(2) 0.0366(11) Uani 1 1 d . . . . .
C10 C 0.7102(3) 1.1189(5) 0.4614(2) 0.0334(10) Uani 1 1 d . . . . .
C4 C 0.4989(3) 0.5636(6) 0.6276(2) 0.0342(10) Uani 1 1 d . . . . .
H4A H 0.460157 0.650105 0.610611 0.041 Uiso 1 1 calc R . . . .
C13 C 0.5826(3) 0.8884(6) 0.4180(2) 0.0401(11) Uani 1 1 d . . . . .
H13 H 0.537367 0.811337 0.402843 0.048 Uiso 1 1 calc R . . . .
C5 C 0.4771(3) 0.4650(6) 0.6816(2) 0.0369(11) Uani 1 1 d . . . . .
C15 C 0.2906(3) 0.4350(6) 0.79440(19) 0.0353(11) Uani 1 1 d . . . . .
C18 C 0.1209(3) 0.4258(5) 0.8348(2) 0.0321(10) Uani 1 1 d . . . . .
C20 C 0.2573(3) 0.2888(6) 0.8174(2) 0.0360(11) Uani 1 1 d . . . . .
H20 H 0.291856 0.189716 0.819078 0.043 Uiso 1 1 calc R . . . .
C9 C 0.6692(3) 1.0240(5) 0.5057(2) 0.0353(10) Uani 1 1 d . . . . .
H9 H 0.685209 1.039319 0.551456 0.042 Uiso 1 1 calc R . . . .
C2 C 0.6072(3) 0.6319(6) 0.5455(2) 0.0378(11) Uani 1 1 d . . . . .
H2A H 0.597557 0.564722 0.504769 0.045 Uiso 1 1 calc R . . . .
H2B H 0.671534 0.649623 0.555607 0.045 Uiso 1 1 calc R . . . .
C26 C 0.0574(3) 0.5613(6) 0.6018(2) 0.0362(11) Uani 1 1 d . . . . .
C24 C 0.0427(3) 0.3807(5) 0.5788(2) 0.0331(10) Uani 1 1 d . . . . .
H24A H -0.005014 0.332896 0.602002 0.040 Uiso 1 1 calc R . . . .
H24B H 0.020834 0.383066 0.531433 0.040 Uiso 1 1 calc R . . . .
C19 C 0.1735(3) 0.2846(5) 0.8384(2) 0.0353(11) Uani 1 1 d . . . . .
H19 H 0.152292 0.183569 0.855250 0.042 Uiso 1 1 calc R . . . .
C7 C 0.3831(3) 0.4409(7) 0.7750(2) 0.0444(12) Uani 1 1 d . . . . .
H7A H 0.418070 0.522040 0.803756 0.053 Uiso 1 1 calc R . . . .
H7B H 0.410662 0.329532 0.782921 0.053 Uiso 1 1 calc R . . . .
C25 C 0.1956(3) 0.3286(6) 0.5554(2) 0.0362(11) Uani 1 1 d . . . . .
H25A H 0.177307 0.343111 0.508304 0.054 Uiso 1 1 calc GR . . . .
H25B H 0.244730 0.249123 0.561596 0.054 Uiso 1 1 calc GR . . . .
H25C H 0.214399 0.436543 0.574795 0.054 Uiso 1 1 calc GR . . . .
C14 C 0.8046(3) 1.2632(6) 0.5440(2) 0.0441(12) Uani 1 1 d . . . . .
H14A H 0.845040 1.358803 0.548659 0.066 Uiso 1 1 calc GR . . . .
H14B H 0.835974 1.162041 0.560558 0.066 Uiso 1 1 calc GR . . . .
H14C H 0.754876 1.283862 0.569273 0.066 Uiso 1 1 calc GR . . . .
C23 C 0.0900(3) 0.1011(6) 0.5556(2) 0.0409(11) Uani 1 1 d . . . . .
H23A H 0.037383 0.060875 0.574106 0.061 Uiso 1 1 calc GR . . . .
H23B H 0.137226 0.017965 0.563415 0.061 Uiso 1 1 calc GR . . . .
H23C H 0.075966 0.118876 0.508304 0.061 Uiso 1 1 calc GR . . . .
C16 C 0.2368(3) 0.5779(5) 0.7899(2) 0.0333(10) Uani 1 1 d . . . . .
H16 H 0.258306 0.679404 0.773593 0.040 Uiso 1 1 calc R . . . .
C21 C 0.1207(3) 0.8537(6) 0.7756(2) 0.0456(12) Uani 1 1 d . . . . .
H21A H 0.132699 0.826926 0.730832 0.068 Uiso 1 1 calc GR . . . .
H21B H 0.173953 0.900644 0.800173 0.068 Uiso 1 1 calc GR . . . .
H21C H 0.072723 0.935534 0.774081 0.068 Uiso 1 1 calc GR . . . .
C22 C 0.1467(3) 0.2310(6) 0.6596(2) 0.0416(12) Uani 1 1 d . . . . .
H22A H 0.167142 0.335627 0.681171 0.062 Uiso 1 1 calc GR . . . .
H22B H 0.194404 0.148397 0.664608 0.062 Uiso 1 1 calc GR . . . .
H22C H 0.095976 0.188256 0.679907 0.062 Uiso 1 1 calc GR . . . .
C3 C 0.5749(3) 0.5344(6) 0.6003(2) 0.0358(11) Uani 1 1 d . . . . .
C1 C 0.5627(3) 0.8009(6) 0.5331(2) 0.0430(12) Uani 1 1 d . . . . .
H1A H 0.499917 0.783020 0.516593 0.052 Uiso 1 1 calc R . . . .
H1B H 0.564877 0.862276 0.575222 0.052 Uiso 1 1 calc R . . . .
C6 C 0.3882(3) 0.4885(7) 0.7054(2) 0.0436(12) Uani 1 1 d . . . . .
H6A H 0.371107 0.607585 0.699807 0.052 Uiso 1 1 calc R . . . .
H6B H 0.344330 0.421575 0.677252 0.052 Uiso 1 1 calc R . . . .

loop_
_atom_site_aniso_label
_atom_site_aniso_U_11
_atom_site_aniso_U_22
_atom_site_aniso_U_33
_atom_site_aniso_U_23
_atom_site_aniso_U_13
_atom_site_aniso_U_12
O7 0.046(2) 0.0394(19) 0.0367(18) -0.0053(14) 0.0059(15) -0.0021(16)
O3 0.0415(18) 0.0441(19) 0.0282(16) 0.0004(14) -0.0014(13) -0.0084(16)
O4 0.050(2) 0.045(2) 0.0272(16) 0.0033(14) -0.0016(14) -0.0038(16)
O5 0.0471(19) 0.0335(18) 0.0434(18) 0.0044(14) 0.0164(15) 0.0050(16)
O6 0.0397(18) 0.0380(19) 0.056(2) 0.0015(16) 0.0222(15) -0.0038(16)
O8 0.053(2) 0.054(2) 0.0406(19) -0.0052(16) 0.0025(16) 0.0262(18)
O1 0.045(2) 0.054(2) 0.055(2) 0.0134(17) 0.0182(16) 0.0110(18)
O2 0.0390(18) 0.063(2) 0.0434(19) 0.0135(17) 0.0075(15) 0.0113(18)
N1 0.0267(18) 0.036(2) 0.0273(19) 0.0019(15) 0.0007(14) 0.0021(16)
C17 0.033(2) 0.032(2) 0.027(2) -0.0010(18) 0.0039(18) 0.001(2)
C12 0.035(3) 0.044(3) 0.035(3) -0.004(2) -0.005(2) 0.007(2)
C11 0.038(3) 0.035(3) 0.032(2) 0.004(2) 0.002(2) 0.004(2)
C8 0.035(2) 0.036(3) 0.039(3) 0.001(2) 0.006(2) 0.004(2)
C10 0.028(2) 0.037(3) 0.034(2) -0.006(2) -0.0007(19) 0.003(2)
C4 0.029(2) 0.039(3) 0.036(2) 0.006(2) 0.0089(19) 0.003(2)
C13 0.036(3) 0.035(3) 0.049(3) 0.000(2) 0.005(2) 0.001(2)
C5 0.035(2) 0.039(3) 0.037(3) 0.003(2) 0.006(2) 0.004(2)
C15 0.030(2) 0.054(3) 0.022(2) -0.002(2) 0.0010(18) 0.002(2)
C18 0.033(2) 0.035(2) 0.029(2) -0.0028(19) 0.0066(19) -0.004(2)
C20 0.040(3) 0.034(3) 0.034(2) 0.005(2) 0.006(2) -0.002(2)
C9 0.033(2) 0.039(3) 0.034(2) 0.004(2) 0.005(2) 0.004(2)
C2 0.037(3) 0.042(3) 0.036(2) 0.001(2) 0.009(2) 0.001(2)
C26 0.047(3) 0.038(3) 0.026(2) 0.000(2) 0.012(2) 0.007(2)
C24 0.028(2) 0.040(3) 0.031(2) 0.0008(19) 0.0026(18) 0.007(2)
C19 0.045(3) 0.033(3) 0.029(2) 0.0002(19) 0.007(2) -0.006(2)
C7 0.034(3) 0.061(3) 0.040(3) 0.002(2) 0.008(2) -0.001(2)
C25 0.029(2) 0.038(3) 0.044(3) 0.001(2) 0.014(2) 0.003(2)
C14 0.043(3) 0.060(3) 0.027(2) -0.003(2) -0.004(2) -0.005(3)
C23 0.038(3) 0.039(3) 0.046(3) -0.005(2) 0.005(2) -0.005(2)
C16 0.037(3) 0.033(3) 0.030(2) 0.0014(19) 0.0035(19) -0.010(2)
C21 0.062(3) 0.030(3) 0.046(3) 0.005(2) 0.014(2) 0.003(2)
C22 0.049(3) 0.044(3) 0.030(2) 0.008(2) -0.004(2) 0.006(2)
C3 0.034(3) 0.035(3) 0.038(3) 0.000(2) 0.003(2) -0.001(2)
C1 0.038(3) 0.041(3) 0.052(3) 0.006(2) 0.013(2) -0.002(2)
C6 0.032(2) 0.062(3) 0.039(3) 0.015(2) 0.013(2) 0.007(2)

loop_
_atom_type_symbol
_atom_type_description
_atom_type_scat_dispersion_real
_atom_type_scat_dispersion_imag
_atom_type_scat_source
C C 0.0033 0.0016 'International Tables Vol C Tables 4.2.6.8 and 6.1.1.4'
H H 0.0000 0.0000 'International Tables Vol C Tables 4.2.6.8 and 6.1.1.4'
N N 0.0061 0.0033 'International Tables Vol C Tables 4.2.6.8 and 6.1.1.4'
O O 0.0106 0.0060 'International Tables Vol C Tables 4.2.6.8 and 6.1.1.4'

loop_
_geom_angle_atom_site_label_1
_geom_angle_atom_site_label_2
_geom_angle_atom_site_label_3
_geom_angle
_geom_angle_site_symmetry_1
_geom_angle_site_symmetry_3
_geom_angle_publ_flag
C10 O3 C14 117.1(3) . . ?
C11 O4 H4 109.5 . . ?
C17 O5 C21 117.2(3) . . ?
C18 O6 H6 109.5 . . ?
C3 O1 H1 109.5 . . ?
C24 N1 C22 110.6(3) . . ?
C25 N1 C24 111.0(3) . . ?
C25 N1 C23 108.5(3) . . ?
C25 N1 C22 111.0(3) . . ?
C23 N1 C24 107.0(3) . . ?
C23 N1 C22 108.7(3) . . ?
O5 C17 C18 114.4(4) . . ?
O5 C17 C16 124.8(4) . . ?
C16 C17 C18 120.7(4) . . ?
C11 C12 H12 120.0 . . ?
C11 C12 C13 120.0(4) . . ?
C13 C12 H12 120.0 . . ?
O4 C11 C12 120.1(4) . . ?
O4 C11 C10 120.9(4) . . ?
C12 C11 C10 119.0(4) . . ?
C13 C8 C9 118.4(4) . . ?
C13 C8 C1 121.1(4) . . ?
C9 C8 C1 120.5(4) . . ?
O3 C10 C11 113.7(4) . . ?
O3 C10 C9 126.7(4) . . ?
C9 C10 C11 119.6(4) . . ?
C5 C4 H4A 119.8 . . ?
C3 C4 H4A 119.8 . . ?
C3 C4 C5 120.5(4) . . ?
C12 C13 H13 119.1 . . ?
C8 C13 C12 121.8(4) . . ?
C8 C13 H13 119.1 . . ?
O2 C5 C4 121.6(4) . . ?
O2 C5 C6 119.7(4) . . ?
C4 C5 C6 118.7(4) . . ?
C20 C15 C7 120.6(4) . . ?
C20 C15 C16 118.5(4) . . ?
C16 C15 C7 120.9(4) . . ?
O6 C18 C17 118.1(4) . . ?
O6 C18 C19 123.2(4) . . ?
C19 C18 C17 118.7(4) . . ?
C15 C20 H20 119.6 . . ?
C15 C20 C19 120.8(4) . . ?
C19 C20 H20 119.6 . . ?
C8 C9 H9 119.5 . . ?
C10 C9 C8 121.0(4) . . ?
C10 C9 H9 119.5 . . ?
H2A C2 H2B 107.6 . . ?
C3 C2 H2A 108.7 . . ?
C3 C2 H2B 108.7 . . ?
C3 C2 C1 114.2(4) . . ?
C1 C2 H2A 108.7 . . ?
C1 C2 H2B 108.7 . . ?
O7 C26 O8 127.6(4) . . ?
O7 C26 C24 121.4(4) . . ?
O8 C26 C24 111.0(4) . . ?
N1 C24 C26 117.9(4) . . ?
N1 C24 H24A 107.8 . . ?
N1 C24 H24B 107.8 . . ?
C26 C24 H24A 107.8 . . ?
C26 C24 H24B 107.8 . . ?
H24A C24 H24B 107.2 . . ?
C18 C19 C20 120.7(4) . . ?
C18 C19 H19 119.6 . . ?
C20 C19 H19 119.6 . . ?
C15 C7 H7A 108.7 . . ?
C15 C7 H7B 108.7 . . ?
H7A C7 H7B 107.6 . . ?
C6 C7 C15 114.3(4) . . ?
C6 C7 H7A 108.7 . . ?
C6 C7 H7B 108.7 . . ?
N1 C25 H25A 109.5 . . ?
N1 C25 H25B 109.5 . . ?
N1 C25 H25C 109.5 . . ?
H25A C25 H25B 109.5 . . ?
H25A C25 H25C 109.5 . . ?
H25B C25 H25C 109.5 . . ?
O3 C14 H14A 109.5 . . ?
O3 C14 H14B 109.5 . . ?
O3 C14 H14C 109.5 . . ?
H14A C14 H14B 109.5 . . ?
H14A C14 H14C 109.5 . . ?
H14B C14 H14C 109.5 . . ?
N1 C23 H23A 109.5 . . ?
N1 C23 H23B 109.5 . . ?
N1 C23 H23C 109.5 . . ?
H23A C23 H23B 109.5 . . ?
H23A C23 H23C 109.5 . . ?
H23B C23 H23C 109.5 . . ?
C17 C16 C15 120.5(4) . . ?
C17 C16 H16 119.8 . . ?
C15 C16 H16 119.8 . . ?
O5 C21 H21A 109.5 . . ?
O5 C21 H21B 109.5 . . ?
O5 C21 H21C 109.5 . . ?
H21A C21 H21B 109.5 . . ?
H21A C21 H21C 109.5 . . ?
H21B C21 H21C 109.5 . . ?
N1 C22 H22A 109.5 . . ?
N1 C22 H22B 109.5 . . ?
N1 C22 H22C 109.5 . . ?
H22A C22 H22B 109.5 . . ?
H22A C22 H22C 109.5 . . ?
H22B C22 H22C 109.5 . . ?
O1 C3 C4 121.1(4) . . ?
O1 C3 C2 113.0(4) . . ?
C4 C3 C2 125.9(4) . . ?
C8 C1 C2 113.2(4) . . ?
C8 C1 H1A 108.9 . . ?
C8 C1 H1B 108.9 . . ?
C2 C1 H1A 108.9 . . ?
C2 C1 H1B 108.9 . . ?
H1A C1 H1B 107.8 . . ?
C5 C6 H6A 108.5 . . ?
C5 C6 H6B 108.5 . . ?
C7 C6 C5 115.2(4) . . ?
C7 C6 H6A 108.5 . . ?
C7 C6 H6B 108.5 . . ?
H6A C6 H6B 107.5 . . ?

loop_
_geom_bond_atom_site_label_1
_geom_bond_atom_site_label_2
_geom_bond_distance
_geom_bond_site_symmetry_2
_geom_bond_publ_flag
O7 C26 1.239(5) . ?
O3 C10 1.371(5) . ?
O3 C14 1.433(5) . ?
O4 H4 0.8400 . ?
O4 C11 1.368(5) . ?
O5 C17 1.375(5) . ?
O5 C21 1.423(5) . ?
O6 H6 0.8400 . ?
O6 C18 1.355(5) . ?
O8 C26 1.256(5) . ?
O1 H1 0.8400 . ?
O1 C3 1.334(5) . ?
O2 C5 1.257(5) . ?
N1 C24 1.502(5) . ?
N1 C25 1.494(5) . ?
N1 C23 1.500(5) . ?
N1 C22 1.503(5) . ?
C17 C18 1.394(6) . ?
C17 C16 1.382(6) . ?
C12 H12 0.9500 . ?
C12 C11 1.381(6) . ?
C12 C13 1.383(6) . ?
C11 C10 1.407(6) . ?
C8 C13 1.372(6) . ?
C8 C9 1.387(6) . ?
C8 C1 1.513(6) . ?
C10 C9 1.386(6) . ?
C4 H4A 0.9500 . ?
C4 C5 1.428(6) . ?
C4 C3 1.364(6) . ?
C13 H13 0.9500 . ?
C5 C6 1.505(6) . ?
C15 C20 1.379(6) . ?
C15 C7 1.511(6) . ?
C15 C16 1.403(6) . ?
C18 C19 1.382(6) . ?
C20 H20 0.9500 . ?
C20 C19 1.394(6) . ?
C9 H9 0.9500 . ?
C2 H2A 0.9900 . ?
C2 H2B 0.9900 . ?
C2 C3 1.496(6) . ?
C2 C1 1.520(6) . ?
C26 C24 1.528(6) . ?
C24 H24A 0.9900 . ?
C24 H24B 0.9900 . ?
C19 H19 0.9500 . ?
C7 H7A 0.9900 . ?
C7 H7B 0.9900 . ?
C7 C6 1.487(6) . ?
C25 H25A 0.9800 . ?
C25 H25B 0.9800 . ?
C25 H25C 0.9800 . ?
C14 H14A 0.9800 . ?
C14 H14B 0.9800 . ?
C14 H14C 0.9800 . ?
C23 H23A 0.9800 . ?
C23 H23B 0.9800 . ?
C23 H23C 0.9800 . ?
C16 H16 0.9500 . ?
C21 H21A 0.9800 . ?
C21 H21B 0.9800 . ?
C21 H21C 0.9800 . ?
C22 H22A 0.9800 . ?
C22 H22B 0.9800 . ?
C22 H22C 0.9800 . ?
C1 H1A 0.9900 . ?
C1 H1B 0.9900 . ?
C6 H6A 0.9900 . ?
C6 H6B 0.9900 . ?

loop_
_geom_torsion_atom_site_label_1
_geom_torsion_atom_site_label_2
_geom_torsion_atom_site_label_3
_geom_torsion_atom_site_label_4
_geom_torsion
_geom_torsion_site_symmetry_1
_geom_torsion_site_symmetry_2
_geom_torsion_site_symmetry_3
_geom_torsion_site_symmetry_4
_geom_torsion_publ_flag
O7 C26 C24 N1 -6.0(6) . . . . ?
O3 C10 C9 C8 178.1(4) . . . . ?
O4 C11 C10 O3 4.0(6) . . . . ?
O4 C11 C10 C9 -175.7(4) . . . . ?
O5 C17 C18 O6 0.1(5) . . . . ?
O5 C17 C18 C19 179.6(4) . . . . ?
O5 C17 C16 C15 179.4(4) . . . . ?
O6 C18 C19 C20 -179.8(4) . . . . ?
O8 C26 C24 N1 174.0(3) . . . . ?
O2 C5 C6 C7 27.4(7) . . . . ?
C17 C18 C19 C20 0.7(6) . . . . ?
C12 C11 C10 O3 -176.7(4) . . . . ?
C12 C11 C10 C9 3.7(6) . . . . ?
C11 C12 C13 C8 -0.7(7) . . . . ?
C11 C10 C9 C8 -2.3(6) . . . . ?
C4 C5 C6 C7 -155.5(4) . . . . ?
C13 C12 C11 O4 177.1(4) . . . . ?
C13 C12 C11 C10 -2.2(6) . . . . ?
C13 C8 C9 C10 -0.5(6) . . . . ?
C13 C8 C1 C2 84.3(5) . . . . ?
C5 C4 C3 O1 0.3(7) . . . . ?
C5 C4 C3 C2 -177.6(4) . . . . ?
C15 C20 C19 C18 1.8(6) . . . . ?
C15 C7 C6 C5 -169.3(4) . . . . ?
C18 C17 C16 C15 1.5(6) . . . . ?
C20 C15 C7 C6 120.4(5) . . . . ?
C20 C15 C16 C17 0.9(6) . . . . ?
C9 C8 C13 C12 2.1(7) . . . . ?
C9 C8 C1 C2 -94.4(5) . . . . ?
C7 C15 C20 C19 176.9(4) . . . . ?
C7 C15 C16 C17 -178.5(4) . . . . ?
C25 N1 C24 C26 -56.5(5) . . . . ?
C14 O3 C10 C11 -173.5(4) . . . . ?
C14 O3 C10 C9 6.2(6) . . . . ?
C23 N1 C24 C26 -174.6(4) . . . . ?
C16 C17 C18 O6 178.1(4) . . . . ?
C16 C17 C18 C19 -2.3(6) . . . . ?
C16 C15 C20 C19 -2.6(6) . . . . ?
C16 C15 C7 C6 -60.1(6) . . . . ?
C21 O5 C17 C18 -173.8(4) . . . . ?
C21 O5 C17 C16 8.3(6) . . . . ?
C22 N1 C24 C26 67.2(5) . . . . ?
C3 C4 C5 O2 3.7(7) . . . . ?
C3 C4 C5 C6 -173.3(4) . . . . ?
C3 C2 C1 C8 171.9(4) . . . . ?
C1 C8 C13 C12 -176.7(4) . . . . ?
C1 C8 C9 C10 178.2(4) . . . . ?
C1 C2 C3 O1 -161.5(4) . . . . ?
C1 C2 C3 C4 16.5(7) . . . . ?
